data_7205151
loop_
_publ_author_name
'Safin, Damir A.'
'Babashkina, Maria G.'
'Bolte, Michael'
'Klein, Axel'

_publ_section_title
;
 Versatile structures and photophysical properties of poly- and
 mononuclear CuI complexes with N-thiophosphorylated thioureas
 RNHC(S)NHP(S)(OiPr)2 and phosphanes
;
_journal_issue 2
_journal_name_full CrystEngComm
_journal_page_first 568
_journal_paper_doi 10.1039/c0ce00125b
_journal_volume 13
_journal_year 2011
_chemical_formula_moiety 'C42 H66 Cu3 N6 O6 P3 S6'
_chemical_formula_sum 'C42 H66 Cu3 N6 O6 P3 S6'
_chemical_formula_weight 1226.90
_chemical_name_systematic ?
_space_group_IT_number 148
_symmetry_cell_setting hexagonal
_symmetry_space_group_name_Hall '-R 3'
_symmetry_space_group_name_H-M 'R -3 :H'
_atom_sites_solution_hydrogens geom
_atom_sites_solution_primary direct
_atom_sites_solution_secondary difmap
_audit_creation_method SHELXL-97
_cell_angle_alpha 90.00
_cell_angle_beta 90.00
_cell_angle_gamma 120.00
_cell_formula_units_Z 12
_cell_length_a 17.7250(5)
_cell_length_b 17.7250(5)
_cell_length_c 63.211(3)
_cell_measurement_reflns_used 20659
_cell_measurement_temperature 173(2)
_cell_measurement_theta_max 26.4
_cell_measurement_theta_min 2.7
_cell_volume 17198.7(11)
_computing_cell_refinement 'X-Area (Stoe & Cie, 2001)'
_computing_data_collection 'X-Area (Stoe & Cie, 2001)'
_computing_data_reduction 'X-Area (Stoe & Cie, 2001)'
_computing_molecular_graphics 'XP in SHELXTL-Plus (Sheldrick, 1991)'
_computing_publication_material SHELXL97
_computing_structure_refinement 'SHELXL97 (Sheldrick, 2008) '
_computing_structure_solution 'SHELXS97 (Sheldrick, 2008) '
_diffrn_ambient_temperature 173(2)
_diffrn_measured_fraction_theta_full 0.998
_diffrn_measured_fraction_theta_max 0.995
_diffrn_measurement_device_type 'STOE IPDS II two-circle-diffractometer'
_diffrn_measurement_method \w
_diffrn_radiation_monochromator graphite
_diffrn_radiation_source 'fine-focus sealed tube'
_diffrn_radiation_type MoK\a
_diffrn_radiation_wavelength 0.71073
_diffrn_reflns_av_R_equivalents 0.0563
_diffrn_reflns_av_sigmaI/netI 0.0480
_diffrn_reflns_limit_h_max 21
_diffrn_reflns_limit_h_min -21
_diffrn_reflns_limit_k_max 21
_diffrn_reflns_limit_k_min -21
_diffrn_reflns_limit_l_max 64
_diffrn_reflns_limit_l_min -77
_diffrn_reflns_number 38559
_diffrn_reflns_theta_full 25.00
_diffrn_reflns_theta_max 26.01
_diffrn_reflns_theta_min 2.67
_diffrn_standards_number 0
_exptl_absorpt_coefficient_mu 1.451
_exptl_absorpt_correction_T_max 0.5876
_exptl_absorpt_correction_T_min 0.5612
_exptl_absorpt_correction_type multi-scan
_exptl_absorpt_process_details 'MULABS (Spek, 2003; Blessing, 1995)'
_exptl_crystal_colour colourless
_exptl_crystal_density_diffrn 1.421
_exptl_crystal_density_method 'not measured'
_exptl_crystal_description block
_exptl_crystal_F_000 7632
_exptl_crystal_size_max 0.45
_exptl_crystal_size_mid 0.43
_exptl_crystal_size_min 0.41
_refine_diff_density_max 1.090
_refine_diff_density_min -0.618
_refine_diff_density_rms 0.093
_refine_ls_extinction_method none
_refine_ls_goodness_of_fit_ref 0.856
_refine_ls_hydrogen_treatment mixed
_refine_ls_matrix_type full
_refine_ls_number_parameters 407
_refine_ls_number_reflns 7491
_refine_ls_number_restraints 0
_refine_ls_restrained_S_all 0.856
_refine_ls_R_factor_all 0.0653
_refine_ls_R_factor_gt 0.0351
_refine_ls_shift/su_max 0.001
_refine_ls_shift/su_mean 0.000
_refine_ls_structure_factor_coef Fsqd
_refine_ls_weighting_details 'calc w=1/[\s^2^(Fo^2^)+(0.0497P)^2^+0.0000P] where P=(Fo^2^+2Fc^2^)/3'
_refine_ls_weighting_scheme calc
_refine_ls_wR_factor_gt 0.0808
_refine_ls_wR_factor_ref 0.0879
_reflns_number_gt 4716
_reflns_number_total 7491
_reflns_threshold_expression I>2\s(I)
_cod_data_source_file C0CE00125B.TXT
_cod_data_source_block safin53
_cod_depositor_comments
;
The following automatic conversions were performed:
'_symmetry_cell_setting' value 'Hexagonal' changed to 'hexagonal'
according to '/home/saulius/struct/CIF-dictionaries/cif_core.dic'
dictionary named 'cif_core.dic' version 2.4.1 from 2010-06-29.

Automatic conversion script
Id: cif_fix_enum 1555 2011-01-17 13:19:09Z saulius 
;
_cod_original_sg_symbol_H-M R-3
_cod_database_code 7205151

loop_
_symmetry_equiv_pos_as_xyz
'x, y, z'
'-y, x-y, z'
'-x+y, -x, z'
'x+2/3, y+1/3, z+1/3'
'-y+2/3, x-y+1/3, z+1/3'
'-x+y+2/3, -x+1/3, z+1/3'
'x+1/3, y+2/3, z+2/3'
'-y+1/3, x-y+2/3, z+2/3'
'-x+y+1/3, -x+2/3, z+2/3'
'-x, -y, -z'
'y, -x+y, -z'
'x-y, x, -z'
'-x+2/3, -y+1/3, -z+1/3'
'y+2/3, -x+y+1/3, -z+1/3'
'x-y+2/3, x+1/3, -z+1/3'
'-x+1/3, -y+2/3, -z+2/3'
'y+1/3, -x+y+2/3, -z+2/3'
'x-y+1/3, x+2/3, -z+2/3'

loop_
_atom_site_label
_atom_site_type_symbol
_atom_site_fract_x
_atom_site_fract_y
_atom_site_fract_z
_atom_site_U_iso_or_equiv
_atom_site_adp_type
_atom_site_occupancy
_atom_site_symmetry_multiplicity
_atom_site_calc_flag
_atom_site_refinement_flags
_atom_site_disorder_assembly
_atom_site_disorder_group
Cu1 Cu 0.97566(2) 0.86442(2) 0.368282(6) 0.02603(10) Uani 1 1 d . . .
P1 P 0.81011(5) 0.68403(5) 0.368223(12) 0.02158(16) Uani 1 1 d . . .
S1 S 0.93033(5) 0.72941(5) 0.379693(13) 0.02967(18) Uani 1 1 d . . .
S2 S 0.86963(5) 0.89393(4) 0.361420(12) 0.02656(16) Uani 1 1 d . . .
N1 N 0.75647(15) 0.73010(14) 0.37591(4) 0.0247(5) Uani 1 1 d . . .
N2 N 0.71950(15) 0.83549(16) 0.38102(4) 0.0294(6) Uani 1 1 d . . .
H2 H 0.732(2) 0.888(2) 0.3775(6) 0.042(10) Uiso 1 1 d . . .
O1 O 0.80586(13) 0.68102(13) 0.34354(3) 0.0295(5) Uani 1 1 d . . .
O2 O 0.75269(12) 0.58519(12) 0.37453(3) 0.0244(4) Uani 1 1 d . . .
C1 C 0.77605(18) 0.81097(18) 0.37370(5) 0.0234(6) Uani 1 1 d . . .
C2 C 0.8493(2) 0.6435(2) 0.33096(5) 0.0370(7) Uani 1 1 d . . .
H2B H 0.8822 0.6258 0.3407 0.044 Uiso 1 1 calc R . .
C3 C 0.9114(3) 0.7125(3) 0.31644(8) 0.0751(14) Uani 1 1 d . . .
H3A H 0.9553 0.7616 0.3247 0.113 Uiso 1 1 calc R . .
H3B H 0.8798 0.7324 0.3074 0.113 Uiso 1 1 calc R . .
H3C H 0.9402 0.6890 0.3076 0.113 Uiso 1 1 calc R . .
C4 C 0.7784(3) 0.5639(3) 0.32016(7) 0.0600(11) Uani 1 1 d . . .
H4A H 0.7405 0.5219 0.3308 0.084 Uiso 1 1 calc R . .
H4B H 0.8045 0.5374 0.3114 0.084 Uiso 1 1 calc R . .
H4C H 0.7440 0.5806 0.3112 0.084 Uiso 1 1 calc R . .
C5 C 0.73883(19) 0.55888(19) 0.39687(5) 0.0289(7) Uani 1 1 d . . .
H5 H 0.7727 0.6114 0.4060 0.035 Uiso 1 1 calc R . .
C6 C 0.64237(19) 0.5193(2) 0.40154(5) 0.0350(7) Uani 1 1 d . . .
H6A H 0.6251 0.5633 0.3994 0.053 Uiso 1 1 calc R . .
H6B H 0.6309 0.4990 0.4162 0.053 Uiso 1 1 calc R . .
H6C H 0.6089 0.4699 0.3920 0.053 Uiso 1 1 calc R . .
C7 C 0.7721(2) 0.4964(2) 0.40015(7) 0.0512(10) Uani 1 1 d . . .
H7A H 0.8345 0.5258 0.3969 0.077 Uiso 1 1 calc R . .
H7B H 0.7408 0.4461 0.3907 0.077 Uiso 1 1 calc R . .
H7C H 0.7626 0.4766 0.4149 0.077 Uiso 1 1 calc R . .
C11 C 0.63249(18) 0.77662(18) 0.38791(5) 0.0304(7) Uani 1 1 d . . .
C12 C 0.5645(2) 0.7754(2) 0.37705(6) 0.0365(7) Uani 1 1 d . . .
C13 C 0.4798(2) 0.7145(2) 0.38385(7) 0.0492(10) Uani 1 1 d . . .
H13 H 0.4312 0.7115 0.3767 0.059 Uiso 1 1 calc R . .
C14 C 0.4654(2) 0.6595(2) 0.40045(7) 0.0489(10) Uani 1 1 d . . .
H14 H 0.4074 0.6186 0.4045 0.059 Uiso 1 1 calc R . .
C15 C 0.5338(2) 0.6630(2) 0.41121(7) 0.0472(9) Uani 1 1 d . . .
H15 H 0.5237 0.6250 0.4228 0.057 Uiso 1 1 calc R . .
C16 C 0.6191(2) 0.72314(19) 0.40503(6) 0.0369(8) Uani 1 1 d . . .
H16 H 0.6673 0.7270 0.4126 0.044 Uiso 1 1 calc R . .
C17 C 0.5796(3) 0.8355(3) 0.35907(7) 0.0611(11) Uani 1 1 d . . .
H17A H 0.6151 0.8959 0.3639 0.092 Uiso 1 1 calc R . .
H17B H 0.5236 0.8261 0.3538 0.092 Uiso 1 1 calc R . .
H17C H 0.6102 0.8242 0.3477 0.092 Uiso 1 1 calc R . .
Cu1A Cu 0.55449(2) 0.35515(2) 0.199847(6) 0.02882(10) Uani 1 1 d . . .
P1A P 0.53271(5) 0.51767(5) 0.199737(12) 0.02416(17) Uani 1 1 d . . .
S1A S 0.46666(5) 0.39983(5) 0.212608(13) 0.03225(19) Uani 1 1 d . . .
S2A S 0.68835(5) 0.46234(5) 0.192125(14) 0.03176(18) Uani 1 1 d . . .
N1A N 0.63505(15) 0.57646(15) 0.20485(4) 0.0275(6) Uani 1 1 d . . .
N2A N 0.78131(16) 0.62358(16) 0.20621(4) 0.0316(6) Uani 1 1 d . . .
H2A H 0.826(2) 0.614(2) 0.2029(5) 0.032(9) Uiso 1 1 d . . .
O1A O 0.49241(12) 0.57508(13) 0.20710(3) 0.0279(5) Uani 1 1 d . . .
O2A O 0.51515(13) 0.50929(13) 0.17544(3) 0.0310(5) Uani 1 1 d . . .
C1A C 0.69858(18) 0.55994(18) 0.20209(5) 0.0265(7) Uani 1 1 d . . .
C2A C 0.49363(19) 0.5984(2) 0.22936(5) 0.0307(7) Uani 1 1 d . . .
H2A1 H 0.5192 0.5695 0.2380 0.037 Uiso 1 1 calc R . .
C3A C 0.4002(2) 0.5639(3) 0.23585(6) 0.0576(11) Uani 1 1 d . . .
H3A1 H 0.3677 0.5004 0.2342 0.086 Uiso 1 1 calc R . .
H3A2 H 0.3740 0.5898 0.2269 0.086 Uiso 1 1 calc R . .
H3A3 H 0.3981 0.5790 0.2507 0.086 Uiso 1 1 calc R . .
C4A C 0.5500(2) 0.6957(2) 0.23135(6) 0.0439(9) Uani 1 1 d . . .
H4A1 H 0.6094 0.7134 0.2268 0.066 Uiso 1 1 calc R . .
H4A2 H 0.5509 0.7128 0.2461 0.066 Uiso 1 1 calc R . .
H4A3 H 0.5265 0.7243 0.2224 0.066 Uiso 1 1 calc R . .
C5A C 0.5579(2) 0.5868(2) 0.16135(5) 0.0395(8) Uani 1 1 d . . .
H5A H 0.6031 0.6382 0.1694 0.047 Uiso 1 1 calc R . .
C6A C 0.5995(5) 0.5634(4) 0.14404(9) 0.120(3) Uani 1 1 d . . .
H6A1 H 0.6444 0.5528 0.1500 0.167 Uiso 1 1 calc R . .
H6A2 H 0.6263 0.6114 0.1338 0.167 Uiso 1 1 calc R . .
H6A3 H 0.5553 0.5107 0.1369 0.167 Uiso 1 1 calc R . .
C7A C 0.4882(3) 0.6044(3) 0.15369(8) 0.0769(15) Uani 1 1 d . . .
H7A1 H 0.4639 0.6201 0.1657 0.108 Uiso 1 1 calc R . .
H7A2 H 0.4420 0.5521 0.1468 0.108 Uiso 1 1 calc R . .
H7A3 H 0.5132 0.6526 0.1435 0.108 Uiso 1 1 calc R . .
C11A C 0.80596(17) 0.71334(18) 0.20996(5) 0.0281(7) Uani 1 1 d . . .
C12A C 0.78864(18) 0.73855(19) 0.22928(5) 0.0286(6) Uani 1 1 d . . .
C13A C 0.81405(19) 0.82652(19) 0.23160(5) 0.0324(7) Uani 1 1 d . . .
H13A H 0.8022 0.8458 0.2445 0.039 Uiso 1 1 calc R . .
C14A C 0.8560(2) 0.88631(19) 0.21561(6) 0.0387(8) Uani 1 1 d . . .
H14A H 0.8729 0.9458 0.2177 0.046 Uiso 1 1 calc R . .
C15A C 0.8731(2) 0.8597(2) 0.19671(6) 0.0439(9) Uani 1 1 d . . .
H15A H 0.9024 0.9007 0.1857 0.053 Uiso 1 1 calc R . .
C16A C 0.8474(2) 0.7725(2) 0.19375(5) 0.0369(7) Uani 1 1 d . . .
H16A H 0.8582 0.7534 0.1806 0.044 Uiso 1 1 calc R . .
C17A C 0.7465(2) 0.6763(2) 0.24733(6) 0.0395(8) Uani 1 1 d . . .
H17D H 0.7756 0.6422 0.2494 0.059 Uiso 1 1 calc R . .
H17E H 0.6848 0.6370 0.2441 0.059 Uiso 1 1 calc R . .
H17F H 0.7516 0.7090 0.2603 0.059 Uiso 1 1 calc R . .

loop_
_atom_site_aniso_label
_atom_site_aniso_U_11
_atom_site_aniso_U_22
_atom_site_aniso_U_33
_atom_site_aniso_U_23
_atom_site_aniso_U_13
_atom_site_aniso_U_12
Cu1 0.01767(19) 0.02161(19) 0.0357(2) -0.00119(15) -0.00028(15) 0.00753(15)
P1 0.0195(4) 0.0183(4) 0.0268(4) -0.0005(3) 0.0014(3) 0.0093(3)
S1 0.0206(4) 0.0243(4) 0.0426(5) 0.0040(3) -0.0024(3) 0.0102(3)
S2 0.0193(4) 0.0180(4) 0.0418(4) 0.0006(3) 0.0031(3) 0.0089(3)
N1 0.0200(12) 0.0179(12) 0.0355(14) -0.0036(10) 0.0027(10) 0.0090(10)
N2 0.0196(12) 0.0185(13) 0.0489(17) -0.0019(11) 0.0060(11) 0.0087(10)
O1 0.0329(11) 0.0344(11) 0.0295(12) -0.0011(9) 0.0013(9) 0.0231(10)
O2 0.0255(10) 0.0165(10) 0.0288(11) -0.0038(8) -0.0015(8) 0.0087(8)
C1 0.0168(14) 0.0200(14) 0.0312(16) -0.0058(11) -0.0035(11) 0.0075(12)
C2 0.0434(19) 0.0422(19) 0.0352(19) -0.0018(14) 0.0096(14) 0.0286(16)
C3 0.087(3) 0.065(3) 0.069(3) 0.011(2) 0.046(3) 0.035(3)
C4 0.059(3) 0.067(3) 0.056(3) -0.027(2) 0.002(2) 0.034(2)
C5 0.0270(16) 0.0228(15) 0.0327(17) 0.0026(12) -0.0014(13) 0.0094(13)
C6 0.0272(17) 0.0326(18) 0.0353(19) 0.0013(14) 0.0032(13) 0.0075(14)
C7 0.052(2) 0.050(2) 0.065(3) 0.0196(19) 0.0031(19) 0.035(2)
C11 0.0199(14) 0.0178(14) 0.051(2) -0.0095(13) 0.0073(13) 0.0077(12)
C12 0.0282(16) 0.0355(17) 0.047(2) -0.0082(15) -0.0004(14) 0.0167(14)
C13 0.0216(16) 0.050(2) 0.073(3) -0.021(2) -0.0012(16) 0.0158(16)
C14 0.0269(18) 0.0308(18) 0.076(3) -0.0115(18) 0.0148(17) 0.0043(15)
C15 0.044(2) 0.0260(17) 0.067(3) 0.0004(16) 0.0213(18) 0.0139(16)
C16 0.0287(17) 0.0262(16) 0.054(2) -0.0014(15) 0.0084(15) 0.0123(14)
C17 0.048(2) 0.082(3) 0.055(3) 0.002(2) -0.0047(19) 0.034(2)
Cu1A 0.0249(2) 0.01994(19) 0.0396(2) 0.00278(16) -0.00226(16) 0.00972(16)
P1A 0.0198(4) 0.0243(4) 0.0292(4) -0.0001(3) -0.0005(3) 0.0116(3)
S1A 0.0250(4) 0.0286(4) 0.0412(5) 0.0070(3) 0.0063(3) 0.0119(3)
S2A 0.0218(4) 0.0192(4) 0.0549(5) -0.0038(3) 0.0021(3) 0.0106(3)
N1A 0.0208(12) 0.0223(13) 0.0396(15) -0.0033(11) -0.0015(10) 0.0109(11)
N2A 0.0193(13) 0.0204(13) 0.0563(18) -0.0074(11) 0.0000(12) 0.0108(11)
O1A 0.0270(11) 0.0345(12) 0.0295(12) -0.0009(9) -0.0011(9) 0.0208(10)
O2A 0.0324(12) 0.0269(11) 0.0282(12) 0.0012(9) -0.0003(9) 0.0108(9)
C1A 0.0217(15) 0.0177(14) 0.0404(18) 0.0006(12) 0.0002(12) 0.0101(12)
C2A 0.0275(16) 0.0379(18) 0.0304(17) -0.0006(13) -0.0005(13) 0.0191(15)
C3A 0.036(2) 0.094(3) 0.046(2) -0.010(2) 0.0050(17) 0.034(2)
C4A 0.062(2) 0.037(2) 0.040(2) -0.0047(15) -0.0079(17) 0.0304(19)
C5A 0.052(2) 0.0276(16) 0.0350(19) 0.0078(13) 0.0039(15) 0.0167(15)
C6A 0.199(7) 0.093(4) 0.103(5) 0.061(3) 0.110(5) 0.100(5)
C7A 0.086(3) 0.055(3) 0.081(3) 0.017(2) -0.027(3) 0.029(3)
C11A 0.0153(13) 0.0208(14) 0.048(2) -0.0039(13) -0.0029(12) 0.0088(12)
C12A 0.0213(14) 0.0255(15) 0.0370(18) -0.0012(13) -0.0049(12) 0.0102(12)
C13A 0.0286(16) 0.0282(16) 0.0409(19) -0.0080(13) -0.0022(13) 0.0145(14)
C14A 0.0370(18) 0.0210(15) 0.055(2) -0.0038(14) 0.0002(15) 0.0126(14)
C15A 0.041(2) 0.0266(17) 0.054(2) 0.0068(15) 0.0101(16) 0.0095(15)
C16A 0.0356(18) 0.0282(16) 0.041(2) -0.0048(14) 0.0078(14) 0.0119(14)
C17A 0.0400(19) 0.0348(18) 0.042(2) 0.0020(14) -0.0009(15) 0.0176(16)

loop_
_atom_type_symbol
_atom_type_description
_atom_type_scat_dispersion_real
_atom_type_scat_dispersion_imag
_atom_type_scat_source
C C 0.0033 0.0016 'International Tables Vol C Tables 4.2.6.8 and 6.1.1.4'
H H 0.0000 0.0000 'International Tables Vol C Tables 4.2.6.8 and 6.1.1.4'
Cu Cu 0.3201 1.2651 'International Tables Vol C Tables 4.2.6.8 and 6.1.1.4'
N N 0.0061 0.0033 'International Tables Vol C Tables 4.2.6.8 and 6.1.1.4'
O O 0.0106 0.0060 'International Tables Vol C Tables 4.2.6.8 and 6.1.1.4'
P P 0.1023 0.0942 'International Tables Vol C Tables 4.2.6.8 and 6.1.1.4'
S S 0.1246 0.1234 'International Tables Vol C Tables 4.2.6.8 and 6.1.1.4'

loop_
_geom_angle_atom_site_label_1
_geom_angle_atom_site_label_2
_geom_angle_atom_site_label_3
_geom_angle
_geom_angle_site_symmetry_1
_geom_angle_site_symmetry_3
_geom_angle_publ_flag
S2 Cu1 S1 132.68(3) 2_765 . ?
S2 Cu1 S2 112.41(4) 2_765 . ?
S1 Cu1 S2 114.89(3) . . ?
O1 P1 O2 102.81(11) . . ?
O1 P1 N1 106.78(12) . . ?
O2 P1 N1 105.73(12) . . ?
O1 P1 S1 113.55(9) . . ?
O2 P1 S1 108.76(8) . . ?
N1 P1 S1 117.90(10) . . ?
P1 S1 Cu1 93.11(4) . . ?
C1 S2 Cu1 112.15(10) . 3_675 ?
C1 S2 Cu1 105.77(10) . . ?
Cu1 S2 Cu1 120.10(4) 3_675 . ?
C1 N1 P1 128.8(2) . . ?
C1 N2 C11 124.7(2) . . ?
C1 N2 H2 115(2) . . ?
C11 N2 H2 117(2) . . ?
C2 O1 P1 121.75(19) . . ?
C5 O2 P1 120.60(17) . . ?
N1 C1 N2 118.9(3) . . ?
N1 C1 S2 126.1(2) . . ?
N2 C1 S2 115.0(2) . . ?
O1 C2 C3 107.5(3) . . ?
O1 C2 C4 106.7(3) . . ?
C3 C2 C4 114.8(4) . . ?
O1 C2 H2B 109.2 . . ?
C3 C2 H2B 109.2 . . ?
C4 C2 H2B 109.2 . . ?
C2 C3 H3A 109.5 . . ?
C2 C3 H3B 109.5 . . ?
H3A C3 H3B 109.5 . . ?
C2 C3 H3C 109.5 . . ?
H3A C3 H3C 109.5 . . ?
H3B C3 H3C 109.5 . . ?
C2 C4 H4A 109.5 . . ?
C2 C4 H4B 109.5 . . ?
H4A C4 H4B 109.5 . . ?
C2 C4 H4C 109.5 . . ?
H4A C4 H4C 109.5 . . ?
H4B C4 H4C 109.5 . . ?
O2 C5 C7 107.5(3) . . ?
O2 C5 C6 107.7(2) . . ?
C7 C5 C6 113.4(3) . . ?
O2 C5 H5 109.4 . . ?
C7 C5 H5 109.4 . . ?
C6 C5 H5 109.4 . . ?
C5 C6 H6A 109.5 . . ?
C5 C6 H6B 109.5 . . ?
H6A C6 H6B 109.5 . . ?
C5 C6 H6C 109.5 . . ?
H6A C6 H6C 109.5 . . ?
H6B C6 H6C 109.5 . . ?
C5 C7 H7A 109.5 . . ?
C5 C7 H7B 109.5 . . ?
H7A C7 H7B 109.5 . . ?
C5 C7 H7C 109.5 . . ?
H7A C7 H7C 109.5 . . ?
H7B C7 H7C 109.5 . . ?
C12 C11 C16 122.2(3) . . ?
C12 C11 N2 118.4(3) . . ?
C16 C11 N2 119.5(3) . . ?
C11 C12 C13 116.6(3) . . ?
C11 C12 C17 121.8(3) . . ?
C13 C12 C17 121.6(3) . . ?
C14 C13 C12 121.9(3) . . ?
C14 C13 H13 119.1 . . ?
C12 C13 H13 119.1 . . ?
C15 C14 C13 120.4(3) . . ?
C15 C14 H14 119.8 . . ?
C13 C14 H14 119.8 . . ?
C14 C15 C16 119.5(4) . . ?
C14 C15 H15 120.2 . . ?
C16 C15 H15 120.2 . . ?
C11 C16 C15 119.4(3) . . ?
C11 C16 H16 120.3 . . ?
C15 C16 H16 120.3 . . ?
C12 C17 H17A 109.5 . . ?
C12 C17 H17B 109.5 . . ?
H17A C17 H17B 109.5 . . ?
C12 C17 H17C 109.5 . . ?
H17A C17 H17C 109.5 . . ?
H17B C17 H17C 109.5 . . ?
S2A Cu1A S1A 133.93(3) 2_655 . ?
S2A Cu1A S2A 111.68(4) 2_655 . ?
S1A Cu1A S2A 114.37(3) . . ?
O2A P1A O1A 102.63(11) . . ?
O2A P1A N1A 111.47(13) . . ?
O1A P1A N1A 104.50(12) . . ?
O2A P1A S1A 108.57(9) . . ?
O1A P1A S1A 109.77(9) . . ?
N1A P1A S1A 118.65(10) . . ?
P1A S1A Cu1A 94.38(4) . . ?
C1A S2A Cu1A 113.32(10) . 3_665 ?
C1A S2A Cu1A 107.55(10) . . ?
Cu1A S2A Cu1A 118.90(4) 3_665 . ?
C1A N1A P1A 130.2(2) . . ?
C1A N2A C11A 123.7(2) . . ?
C1A N2A H2A 118(2) . . ?
C11A N2A H2A 116(2) . . ?
C2A O1A P1A 121.21(17) . . ?
C5A O2A P1A 121.1(2) . . ?
N1A C1A N2A 118.8(3) . . ?
N1A C1A S2A 126.1(2) . . ?
N2A C1A S2A 115.0(2) . . ?
O1A C2A C4A 108.2(3) . . ?
O1A C2A C3A 106.8(3) . . ?
C4A C2A C3A 114.1(3) . . ?
O1A C2A H2A1 109.2 . . ?
C4A C2A H2A1 109.2 . . ?
C3A C2A H2A1 109.2 . . ?
C2A C3A H3A1 109.5 . . ?
C2A C3A H3A2 109.5 . . ?
H3A1 C3A H3A2 109.5 . . ?
C2A C3A H3A3 109.5 . . ?
H3A1 C3A H3A3 109.5 . . ?
H3A2 C3A H3A3 109.5 . . ?
C2A C4A H4A1 109.5 . . ?
C2A C4A H4A2 109.5 . . ?
H4A1 C4A H4A2 109.5 . . ?
C2A C4A H4A3 109.5 . . ?
H4A1 C4A H4A3 109.5 . . ?
H4A2 C4A H4A3 109.5 . . ?
O2A C5A C6A 106.1(3) . . ?
O2A C5A C7A 107.1(3) . . ?
C6A C5A C7A 113.3(4) . . ?
O2A C5A H5A 110.1 . . ?
C6A C5A H5A 110.1 . . ?
C7A C5A H5A 110.1 . . ?
C5A C6A H6A1 109.5 . . ?
C5A C6A H6A2 109.5 . . ?
H6A1 C6A H6A2 109.5 . . ?
C5A C6A H6A3 109.5 . . ?
H6A1 C6A H6A3 109.5 . . ?
H6A2 C6A H6A3 109.5 . . ?
C5A C7A H7A1 109.5 . . ?
C5A C7A H7A2 109.5 . . ?
H7A1 C7A H7A2 109.5 . . ?
C5A C7A H7A3 109.5 . . ?
H7A1 C7A H7A3 109.5 . . ?
H7A2 C7A H7A3 109.5 . . ?
C16A C11A C12A 121.8(3) . . ?
C16A C11A N2A 117.8(3) . . ?
C12A C11A N2A 120.4(3) . . ?
C11A C12A C13A 116.9(3) . . ?
C11A C12A C17A 122.8(3) . . ?
C13A C12A C17A 120.3(3) . . ?
C14A C13A C12A 121.9(3) . . ?
C14A C13A H13A 119.0 . . ?
C12A C13A H13A 119.0 . . ?
C15A C14A C13A 120.0(3) . . ?
C15A C14A H14A 120.0 . . ?
C13A C14A H14A 120.0 . . ?
C14A C15A C16A 119.6(3) . . ?
C14A C15A H15A 120.2 . . ?
C16A C15A H15A 120.2 . . ?
C11A C16A C15A 119.8(3) . . ?
C11A C16A H16A 120.1 . . ?
C15A C16A H16A 120.1 . . ?
C12A C17A H17D 109.5 . . ?
C12A C17A H17E 109.5 . . ?
H17D C17A H17E 109.5 . . ?
C12A C17A H17F 109.5 . . ?
H17D C17A H17F 109.5 . . ?
H17E C17A H17F 109.5 . . ?

loop_
_geom_bond_atom_site_label_1
_geom_bond_atom_site_label_2
_geom_bond_distance
_geom_bond_site_symmetry_2
_geom_bond_publ_flag
Cu1 S2 2.2052(8) 2_765 ?
Cu1 S1 2.2293(8) . ?
Cu1 S2 2.2307(8) . ?
P1 O1 1.562(2) . ?
P1 O2 1.575(2) . ?
P1 N1 1.607(2) . ?
P1 S1 1.9997(10) . ?
S2 C1 1.754(3) . ?
S2 Cu1 2.2051(8) 3_675 ?
N1 C1 1.303(3) . ?
N2 C1 1.358(4) . ?
N2 C11 1.431(4) . ?
N2 H2 0.87(3) . ?
O1 C2 1.476(3) . ?
O2 C5 1.469(3) . ?
C2 C3 1.485(5) . ?
C2 C4 1.505(5) . ?
C2 H2B 1.0000 . ?
C3 H3A 0.9800 . ?
C3 H3B 0.9800 . ?
C3 H3C 0.9800 . ?
C4 H4A 0.9800 . ?
C4 H4B 0.9800 . ?
C4 H4C 0.9800 . ?
C5 C7 1.507(4) . ?
C5 C6 1.517(4) . ?
C5 H5 1.0000 . ?
C6 H6A 0.9800 . ?
C6 H6B 0.9800 . ?
C6 H6C 0.9800 . ?
C7 H7A 0.9800 . ?
C7 H7B 0.9800 . ?
C7 H7C 0.9800 . ?
C11 C12 1.378(5) . ?
C11 C16 1.379(5) . ?
C12 C13 1.409(5) . ?
C12 C17 1.488(5) . ?
C13 C14 1.366(6) . ?
C13 H13 0.9500 . ?
C14 C15 1.364(6) . ?
C14 H14 0.9500 . ?
C15 C16 1.401(4) . ?
C15 H15 0.9500 . ?
C16 H16 0.9500 . ?
C17 H17A 0.9800 . ?
C17 H17B 0.9800 . ?
C17 H17C 0.9800 . ?
Cu1A S2A 2.2099(8) 2_655 ?
Cu1A S1A 2.2215(9) . ?
Cu1A S2A 2.2293(8) . ?
P1A O2A 1.559(2) . ?
P1A O1A 1.578(2) . ?
P1A N1A 1.609(2) . ?
P1A S1A 1.9874(11) . ?
S2A C1A 1.763(3) . ?
S2A Cu1A 2.2098(8) 3_665 ?
N1A C1A 1.309(4) . ?
N2A C1A 1.355(4) . ?
N2A C11A 1.443(4) . ?
N2A H2A 0.91(3) . ?
O1A C2A 1.463(4) . ?
O2A C5A 1.489(4) . ?
C2A C4A 1.505(4) . ?
C2A C3A 1.508(4) . ?
C2A H2A1 1.0000 . ?
C3A H3A1 0.9800 . ?
C3A H3A2 0.9800 . ?
C3A H3A3 0.9800 . ?
C4A H4A1 0.9800 . ?
C4A H4A2 0.9800 . ?
C4A H4A3 0.9800 . ?
C5A C6A 1.490(5) . ?
C5A C7A 1.496(5) . ?
C5A H5A 1.0000 . ?
C6A H6A1 0.9800 . ?
C6A H6A2 0.9800 . ?
C6A H6A3 0.9800 . ?
C7A H7A1 0.9800 . ?
C7A H7A2 0.9800 . ?
C7A H7A3 0.9800 . ?
C11A C16A 1.385(4) . ?
C11A C12A 1.387(4) . ?
C12A C13A 1.398(4) . ?
C12A C17A 1.501(4) . ?
C13A C14A 1.382(5) . ?
C13A H13A 0.9500 . ?
C14A C15A 1.373(5) . ?
C14A H14A 0.9500 . ?
C15A C16A 1.389(4) . ?
C15A H15A 0.9500 . ?
C16A H16A 0.9500 . ?
C17A H17D 0.9800 . ?
C17A H17E 0.9800 . ?
C17A H17F 0.9800 . ?

loop_
_geom_hbond_atom_site_label_D
_geom_hbond_atom_site_label_H
_geom_hbond_atom_site_label_A
_geom_hbond_distance_DH
_geom_hbond_distance_HA
_geom_hbond_distance_DA
_geom_hbond_angle_DHA
_geom_hbond_site_symmetry_A
N2 H2 S1 0.87(3) 2.83(4) 3.657(3) 161(3) 3_675
N2A H2A S1A 0.91(3) 2.96(3) 3.778(3) 151(3) 3_665

loop_
_geom_torsion_atom_site_label_1
_geom_torsion_atom_site_label_2
_geom_torsion_atom_site_label_3
_geom_torsion_atom_site_label_4
_geom_torsion
_geom_torsion_site_symmetry_1
_geom_torsion_site_symmetry_2
_geom_torsion_site_symmetry_3
_geom_torsion_site_symmetry_4
_geom_torsion_publ_flag
O1 P1 S1 Cu1 69.34(9) . . . . ?
O2 P1 S1 Cu1 -176.87(8) . . . . ?
N1 P1 S1 Cu1 -56.61(11) . . . . ?
S2 Cu1 S1 P1 -158.14(4) 2_765 . . . ?
S2 Cu1 S1 P1 19.83(5) . . . . ?
S2 Cu1 S2 C1 -165.72(10) 2_765 . . . ?
S1 Cu1 S2 C1 15.89(11) . . . . ?
S2 Cu1 S2 Cu1 -37.66(7) 2_765 . . 3_675 ?
S1 Cu1 S2 Cu1 143.96(4) . . . 3_675 ?
O1 P1 N1 C1 -68.9(3) . . . . ?
O2 P1 N1 C1 -177.9(3) . . . . ?
S1 P1 N1 C1 60.3(3) . . . . ?
O2 P1 O1 C2 -69.6(2) . . . . ?
N1 P1 O1 C2 179.3(2) . . . . ?
S1 P1 O1 C2 47.7(2) . . . . ?
O1 P1 O2 C5 -179.48(19) . . . . ?
N1 P1 O2 C5 -67.7(2) . . . . ?
S1 P1 O2 C5 59.9(2) . . . . ?
P1 N1 C1 N2 178.3(2) . . . . ?
P1 N1 C1 S2 -0.3(4) . . . . ?
C11 N2 C1 N1 -11.0(5) . . . . ?
C11 N2 C1 S2 167.7(3) . . . . ?
Cu1 S2 C1 N1 -166.3(2) 3_675 . . . ?
Cu1 S2 C1 N1 -33.7(3) . . . . ?
Cu1 S2 C1 N2 15.1(3) 3_675 . . . ?
Cu1 S2 C1 N2 147.7(2) . . . . ?
P1 O1 C2 C3 -121.8(3) . . . . ?
P1 O1 C2 C4 114.5(3) . . . . ?
P1 O2 C5 C7 -121.3(2) . . . . ?
P1 O2 C5 C6 116.1(2) . . . . ?
C1 N2 C11 C12 -117.6(3) . . . . ?
C1 N2 C11 C16 62.3(4) . . . . ?
C16 C11 C12 C13 -2.1(5) . . . . ?
N2 C11 C12 C13 177.8(3) . . . . ?
C16 C11 C12 C17 177.9(3) . . . . ?
N2 C11 C12 C17 -2.2(5) . . . . ?
C11 C12 C13 C14 0.4(5) . . . . ?
C17 C12 C13 C14 -179.5(4) . . . . ?
C12 C13 C14 C15 0.8(6) . . . . ?
C13 C14 C15 C16 -0.4(5) . . . . ?
C12 C11 C16 C15 2.5(5) . . . . ?
N2 C11 C16 C15 -177.4(3) . . . . ?
C14 C15 C16 C11 -1.2(5) . . . . ?
O2A P1A S1A Cu1A 73.17(9) . . . . ?
O1A P1A S1A Cu1A -175.37(8) . . . . ?
N1A P1A S1A Cu1A -55.41(12) . . . . ?
S2A Cu1A S1A P1A -154.58(5) 2_655 . . . ?
S2A Cu1A S1A P1A 23.39(5) . . . . ?
S2A Cu1A S2A C1A -172.38(11) 2_655 . . . ?
S1A Cu1A S2A C1A 9.19(12) . . . . ?
S2A Cu1A S2A Cu1A -41.92(7) 2_655 . . 3_665 ?
S1A Cu1A S2A Cu1A 139.65(4) . . . 3_665 ?
O2A P1A N1A C1A -70.6(3) . . . . ?
O1A P1A N1A C1A 179(60) . . . . ?
S1A P1A N1A C1A 56.6(3) . . . . ?
O2A P1A O1A C2A 179.2(2) . . . . ?
N1A P1A O1A C2A -64.4(2) . . . . ?
S1A P1A O1A C2A 63.9(2) . . . . ?
O1A P1A O2A C5A 65.5(2) . . . . ?
N1A P1A O2A C5A -45.8(3) . . . . ?
S1A P1A O2A C5A -178.3(2) . . . . ?
P1A N1A C1A N2A 174.9(2) . . . . ?
P1A N1A C1A S2A -1.9(5) . . . . ?
C11A N2A C1A N1A -11.2(5) . . . . ?
C11A N2A C1A S2A 166.0(2) . . . . ?
Cu1A S2A C1A N1A -160.9(2) 3_665 . . . ?
Cu1A S2A C1A N1A -27.4(3) . . . . ?
Cu1A S2A C1A N2A 22.2(3) 3_665 . . . ?
Cu1A S2A C1A N2A 155.7(2) . . . . ?
P1A O1A C2A C4A 115.3(2) . . . . ?
P1A O1A C2A C3A -121.6(3) . . . . ?
P1A O2A C5A C6A 127.7(4) . . . . ?
P1A O2A C5A C7A -111.0(3) . . . . ?
C1A N2A C11A C16A -103.6(4) . . . . ?
C1A N2A C11A C12A 76.8(4) . . . . ?
C16A C11A C12A C13A 0.7(4) . . . . ?
N2A C11A C12A C13A -179.6(3) . . . . ?
C16A C11A C12A C17A -178.0(3) . . . . ?
N2A C11A C12A C17A 1.7(4) . . . . ?
C11A C12A C13A C14A -1.2(4) . . . . ?
C17A C12A C13A C14A 177.5(3) . . . . ?
C12A C13A C14A C15A 0.6(5) . . . . ?
C13A C14A C15A C16A 0.6(5) . . . . ?
C12A C11A C16A C15A 0.3(5) . . . . ?
N2A C11A C16A C15A -179.3(3) . . . . ?
C14A C15A C16A C11A -1.0(5) . . . . ?
